data_4503797
loop_
_publ_author_name
'Fu, Da-Wei'
'Zhang, Wen'
'Xiong, Ren-Gen'

_publ_section_title
;
 Isotope Effect on SHG Response and Ferroelectric Properties of a
 Homochiral Zinc Coordination Compound Containing Tetrazole Ligand
;
_journal_issue 9
_journal_name_full 'Crystal Growth &amp; Design'
_journal_page_first 3461
_journal_paper_doi 10.1021/cg800507k
_journal_volume 8
_journal_year 2008
_chemical_absolute_configuration unk
_chemical_formula_moiety 'C54 H56 N24 O2 Zn2, 0.41(H2 O), 0.309(H2 O), 0.281(H2 O)'
_chemical_formula_sum 'C54 H58 N24 O3 Zn2'
_chemical_formula_weight 1221.98
_chemical_name_systematic
; 
 ? 
;
_space_group_IT_number 4
_symmetry_cell_setting monoclinic
_symmetry_space_group_name_Hall 'P 2yb'
_symmetry_space_group_name_H-M 'P 1 21 1'
_atom_sites_solution_hydrogens geom
_atom_sites_solution_primary direct
_atom_sites_solution_secondary difmap
_audit_creation_method SHELXL-97
_cell_angle_alpha 90.00
_cell_angle_beta 97.3730(10)
_cell_angle_gamma 90.00
_cell_formula_units_Z 2
_cell_length_a 10.4951(5)
_cell_length_b 17.3181(9)
_cell_length_c 16.1159(8)
_cell_measurement_reflns_used 5020
_cell_measurement_temperature 293(2)
_cell_measurement_theta_max 27.23
_cell_measurement_theta_min 2.19
_cell_volume 2904.9(3)
_computing_cell_refinement SMART
_computing_data_collection 'SMART (Bruker, 2000)'
_computing_data_reduction 'SAINT (Bruker, 2000)'
_computing_molecular_graphics SHELXTL
_computing_publication_material SHELXTL
_computing_structure_refinement SHELXTL
_computing_structure_solution 'SHELXTL (Bruker, 2000)'
_diffrn_ambient_temperature 293(2)
_diffrn_measured_fraction_theta_full 0.998
_diffrn_measured_fraction_theta_max 0.998
_diffrn_measurement_device_type 'Bruker Smart Aepex CCD area detector'
_diffrn_measurement_method 'phi and omega scans'
_diffrn_radiation_monochromator graphite
_diffrn_radiation_source 'sealed tube'
_diffrn_radiation_type MoK\a
_diffrn_radiation_wavelength 0.71073
_diffrn_reflns_av_R_equivalents 0.0348
_diffrn_reflns_av_sigmaI/netI 0.0709
_diffrn_reflns_limit_h_max 10
_diffrn_reflns_limit_h_min -12
_diffrn_reflns_limit_k_max 21
_diffrn_reflns_limit_k_min -17
_diffrn_reflns_limit_l_max 19
_diffrn_reflns_limit_l_min -19
_diffrn_reflns_number 15975
_diffrn_reflns_theta_full 26.00
_diffrn_reflns_theta_max 26.00
_diffrn_reflns_theta_min 1.73
_exptl_absorpt_coefficient_mu 0.891
_exptl_absorpt_correction_T_max 0.87
_exptl_absorpt_correction_T_min 0.83
_exptl_absorpt_correction_type multi-scan
_exptl_absorpt_process_details 'SADABS, Bruker(2000)'
_exptl_crystal_density_diffrn 1.397
_exptl_crystal_density_method 'not measured'
_exptl_crystal_F_000 1268
_exptl_crystal_size_max 0.24
_exptl_crystal_size_mid 0.18
_exptl_crystal_size_min 0.16
_refine_diff_density_max 0.308
_refine_diff_density_min -0.596
_refine_diff_density_rms 0.071
_refine_ls_abs_structure_details 'Flack H D (1983), Acta Cryst. A39, 876-881'
_refine_ls_abs_structure_Flack 0.016(13)
_refine_ls_extinction_method none
_refine_ls_goodness_of_fit_ref 1.013
_refine_ls_hydrogen_treatment constr
_refine_ls_matrix_type full
_refine_ls_number_parameters 769
_refine_ls_number_reflns 9355
_refine_ls_number_restraints 2
_refine_ls_restrained_S_all 1.013
_refine_ls_R_factor_all 0.0678
_refine_ls_R_factor_gt 0.0573
_refine_ls_shift/su_max 0.000
_refine_ls_shift/su_mean 0.000
_refine_ls_structure_factor_coef Fsqd
_refine_ls_weighting_details 'calc w=1/[\s^2^(Fo^2^)+(0.06P)^2^+1.22P] where P=(Fo^2^+2Fc^2^)/3'
_refine_ls_weighting_scheme calc
_refine_ls_wR_factor_gt 0.1175
_refine_ls_wR_factor_ref 0.1197
_reflns_number_gt 7711
_reflns_number_total 9355
_reflns_threshold_expression >2sigma(I)
_cod_data_source_file cg800507k_si_001.cif
_cod_data_source_block 1
_cod_depositor_comments
;
The following automatic conversions were performed:

'_symmetry_cell_setting' value 'Monoclinic' changed to 'monoclinic'
according to /home/saulius/struct/CIF-dictionaries/cif_core.dic
dictionary named 'cif_core.dic' version 2.4.1 from 2010-06-29.

Automatic conversion script
Id: cif_fix_values 1715 2011-07-08 13:25:40Z adriana 
;
_cod_original_sg_symbol_H-M 'P2(1) '
_cod_database_code 4503797

loop_
_symmetry_equiv_pos_as_xyz
'x, y, z'
'-x, y+1/2, -z'

loop_
_atom_site_label
_atom_site_type_symbol
_atom_site_fract_x
_atom_site_fract_y
_atom_site_fract_z
_atom_site_U_iso_or_equiv
_atom_site_adp_type
_atom_site_occupancy
_atom_site_symmetry_multiplicity
_atom_site_calc_flag
_atom_site_refinement_flags
C1 C -0.0228(4) 0.0513(4) 0.8665(3) 0.0350(12) Uani 1 1 d .
C2 C -0.1476(5) 0.0484(4) 0.9012(3) 0.0377(13) Uani 1 1 d .
C3 C -0.2011(5) -0.0237(4) 0.9160(3) 0.0329(12) Uani 1 1 d .
H3 H -0.1580 -0.0687 0.9052 0.039 Uiso 1 1 calc R
C4 C -0.3203(5) -0.0277(4) 0.9473(3) 0.0387(13) Uani 1 1 d .
H4 H -0.3556 -0.0754 0.9580 0.046 Uiso 1 1 calc R
C5 C -0.3860(5) 0.0411(3) 0.9623(3) 0.0318(13) Uani 1 1 d .
C6 C -0.3356(5) 0.1107(4) 0.9431(3) 0.0346(13) Uani 1 1 d .
H6 H -0.3805 0.1560 0.9506 0.042 Uiso 1 1 calc R
C7 C -0.2148(5) 0.1145(4) 0.9114(3) 0.0349(13) Uani 1 1 d .
H7 H -0.1818 0.1620 0.8977 0.042 Uiso 1 1 calc R
C8 C -0.5174(5) 0.0359(4) 0.9928(3) 0.0396(14) Uani 1 1 d .
H8A H -0.5710 0.0773 0.9674 0.047 Uiso 1 1 calc R
H8B H -0.5573 -0.0125 0.9734 0.047 Uiso 1 1 calc R
C9 C -0.4611(5) 0.1169(3) 1.1205(3) 0.0309(12) Uani 1 1 d .
H9A H -0.5209 0.1582 1.1027 0.037 Uiso 1 1 calc R
H9B H -0.3806 0.1277 1.0993 0.037 Uiso 1 1 calc R
C10 C -0.4391(5) 0.1126(4) 1.2174(3) 0.0351(13) Uani 1 1 d .
H10A H -0.4661 0.1605 1.2410 0.042 Uiso 1 1 calc R
H10B H -0.3485 0.1051 1.2366 0.042 Uiso 1 1 calc R
C11 C -0.5180(4) 0.0442(3) 1.2465(3) 0.0303(13) Uani 1 1 d .
H11 H -0.5203 0.0461 1.3070 0.036 Uiso 1 1 calc R
C12 C -0.4374(5) -0.0263(3) 1.1287(3) 0.0336(12) Uani 1 1 d .
H12A H -0.3472 -0.0194 1.1231 0.040 Uiso 1 1 calc R
H12B H -0.4657 -0.0745 1.1019 0.040 Uiso 1 1 calc R
C13 C -0.4551(5) -0.0293(3) 1.2222(3) 0.0310(11) Uani 1 1 d .
H13 H -0.3682 -0.0286 1.2528 0.037 Uiso 1 1 calc R
C14 C -0.5203(5) -0.0972(3) 1.2552(3) 0.0367(13) Uani 1 1 d .
H14 H -0.5203 -0.1011 1.3127 0.044 Uiso 1 1 calc R
C15 C -0.5798(5) -0.1539(3) 1.2055(3) 0.0366(13) Uani 1 1 d .
H15A H -0.5812 -0.1514 1.1478 0.044 Uiso 1 1 calc R
H15B H -0.6190 -0.1950 1.2295 0.044 Uiso 1 1 calc R
C16 C -0.6541(5) 0.0494(4) 1.1989(3) 0.0353(13) Uani 1 1 d .
H16A H -0.7109 0.0153 1.2247 0.042 Uiso 1 1 calc R
H16B H -0.6860 0.1018 1.2023 0.042 Uiso 1 1 calc R
C17 C -0.6547(5) 0.0273(4) 1.1081(3) 0.0398(14) Uani 1 1 d .
H17 H -0.6728 -0.0282 1.1034 0.048 Uiso 1 1 calc R
C18 C -0.7610(4) 0.0700(3) 1.0489(3) 0.0292(11) Uani 1 1 d .
H18 H -0.7592 0.0524 0.9913 0.035 Uiso 1 1 calc R
C19 C -0.8916(5) 0.0490(5) 1.0773(3) 0.0408(15) Uani 1 1 d .
C20 C -0.9661(5) 0.1065(3) 1.1085(3) 0.0344(12) Uani 1 1 d .
H20 H -0.9406 0.1579 1.1091 0.041 Uiso 1 1 calc R
C21 C -1.0799(5) 0.0848(3) 1.1388(3) 0.0326(12) Uani 1 1 d .
H21 H -1.1297 0.1237 1.1581 0.039 Uiso 1 1 calc R
C22 C -1.0530(5) -0.0453(4) 1.1116(3) 0.0355(12) Uani 1 1 d .
C23 C -1.0988(5) -0.1205(3) 1.1128(3) 0.0347(12) Uani 1 1 d .
H23 H -1.1735 -0.1302 1.1365 0.042 Uiso 1 1 calc R
C24 C -1.0351(5) -0.1824(4) 1.0792(3) 0.0414(14) Uani 1 1 d .
H24 H -1.0645 -0.2327 1.0833 0.050 Uiso 1 1 calc R
C25 C -0.9231(5) -0.1662(3) 1.0381(3) 0.0322(12) Uani 1 1 d .
H25 H -0.8814 -0.2059 1.0136 0.039 Uiso 1 1 calc R
C26 C -0.8797(5) -0.0922(3) 1.0360(3) 0.0343(12) Uani 1 1 d .
H26 H -0.8099 -0.0819 1.0075 0.041 Uiso 1 1 calc R
C27 C -0.9376(5) -0.0292(3) 1.0761(3) 0.0336(12) Uani 1 1 d .
C28 C 0.5945(4) 0.0628(4) 0.7249(3) 0.0354(11) Uani 1 1 d .
C29 C 0.7175(5) 0.0660(5) 0.6915(3) 0.0396(13) Uani 1 1 d .
C30 C 0.7835(5) -0.0017(4) 0.6774(3) 0.0365(14) Uani 1 1 d .
H30 H 0.7482 -0.0492 0.6885 0.044 Uiso 1 1 calc R
C31 C 0.9021(5) 0.0013(3) 0.6468(3) 0.0325(13) Uani 1 1 d .
H31 H 0.9469 -0.0439 0.6390 0.039 Uiso 1 1 calc R
C32 C 0.9525(5) 0.0730(3) 0.6280(3) 0.0345(13) Uani 1 1 d .
C33 C 0.8870(5) 0.1397(4) 0.6418(3) 0.0332(12) Uani 1 1 d .
H33 H 0.9214 0.1876 0.6307 0.040 Uiso 1 1 calc R
C34 C 0.7686(5) 0.1353(4) 0.6726(3) 0.0360(13) Uani 1 1 d .
H34 H 0.7237 0.1805 0.6803 0.043 Uiso 1 1 calc R
C35 C 1.0830(4) 0.0773(3) 0.5973(3) 0.0313(13) Uani 1 1 d .
H35A H 1.1348 0.0349 0.6223 0.038 Uiso 1 1 calc R
H35B H 1.1242 0.1248 0.6181 0.038 Uiso 1 1 calc R
C36 C 1.0220(5) 0.1464(4) 0.4631(3) 0.0401(14) Uani 1 1 d .
H36A H 1.0774 0.1908 0.4762 0.048 Uiso 1 1 calc R
H36B H 0.9413 0.1560 0.4846 0.048 Uiso 1 1 calc R
C37 C 0.9977(5) 0.1345(3) 0.3674(3) 0.0349(13) Uani 1 1 d .
H37A H 0.9081 0.1221 0.3503 0.042 Uiso 1 1 calc R
H37B H 1.0179 0.1814 0.3389 0.042 Uiso 1 1 calc R
C38 C 1.0837(4) 0.0679(4) 0.3441(3) 0.0323(11) Uani 1 1 d .
H38 H 1.0838 0.0662 0.2833 0.039 Uiso 1 1 calc R
C39 C 1.0317(5) -0.0065(4) 0.3740(4) 0.0383(14) Uani 1 1 d .
H39 H 0.9476 -0.0138 0.3408 0.046 Uiso 1 1 calc R
C40 C 1.0046(5) 0.0034(4) 0.4661(3) 0.0345(13) Uani 1 1 d .
H40A H 1.0297 -0.0427 0.4981 0.041 Uiso 1 1 calc R
H40B H 0.9138 0.0125 0.4679 0.041 Uiso 1 1 calc R
C41 C 1.1101(5) -0.0747(3) 0.3563(3) 0.0339(12) Uani 1 1 d .
H41 H 1.1234 -0.0803 0.3006 0.041 Uiso 1 1 calc R
C42 C 1.1651(5) -0.1298(3) 0.4088(3) 0.0368(13) Uani 1 1 d .
H42A H 1.1560 -0.1279 0.4654 0.044 Uiso 1 1 calc R
H42B H 1.2120 -0.1694 0.3882 0.044 Uiso 1 1 calc R
C43 C 1.2225(4) 0.0846(3) 0.3885(3) 0.0292(11) Uani 1 1 d .
H43A H 1.2850 0.0532 0.3644 0.035 Uiso 1 1 calc R
H43B H 1.2443 0.1386 0.3826 0.035 Uiso 1 1 calc R
C44 C 1.2210(4) 0.0639(4) 0.4814(3) 0.0287(10) Uani 1 1 d .
H44 H 1.2418 0.0088 0.4875 0.034 Uiso 1 1 calc R
C45 C 1.3262(4) 0.1086(3) 0.5376(3) 0.0334(12) Uani 1 1 d .
H45 H 1.3278 0.0899 0.5951 0.040 Uiso 1 1 calc R
C46 C 1.4565(5) 0.0890(3) 0.5077(3) 0.0347(13) Uani 1 1 d .
C47 C 1.5234(5) 0.1480(4) 0.4735(3) 0.0352(12) Uani 1 1 d .
H47 H 1.4919 0.1982 0.4720 0.042 Uiso 1 1 calc R
C48 C 1.6371(5) 0.1316(3) 0.4414(3) 0.0297(11) Uani 1 1 d .
H48 H 1.6798 0.1722 0.4191 0.036 Uiso 1 1 calc R
C49 C 1.6248(5) 0.0046(4) 0.4731(3) 0.0403(15) Uani 1 1 d .
C50 C 1.6824(5) -0.0719(3) 0.4758(3) 0.0370(13) Uani 1 1 d .
H50 H 1.7587 -0.0800 0.4535 0.044 Uiso 1 1 calc R
C51 C 1.6236(5) -0.1319(3) 0.5113(3) 0.0355(12) Uani 1 1 d .
H51 H 1.6569 -0.1814 0.5078 0.043 Uiso 1 1 calc R
C52 C 1.5165(5) -0.1216(3) 0.5522(3) 0.0377(13) Uani 1 1 d .
H52 H 1.4836 -0.1627 0.5799 0.045 Uiso 1 1 calc R
C53 C 1.4586(4) -0.0497(3) 0.5517(3) 0.0306(10) Uani 1 1 d .
H53 H 1.3857 -0.0431 0.5782 0.037 Uiso 1 1 calc R
C54 C 1.5094(5) 0.0141(3) 0.5110(3) 0.0322(12) Uani 1 1 d .
N1 N 0.0404(4) -0.0095(3) 0.8467(3) 0.0355(12) Uani 1 1 d .
N2 N 0.1452(4) 0.0183(3) 0.8174(3) 0.0325(10) Uani 1 1 d .
N3 N 0.1423(4) 0.0940(3) 0.8211(3) 0.0338(11) Uani 1 1 d .
N4 N 0.0354(4) 0.1189(3) 0.8513(3) 0.0357(11) Uani 1 1 d .
N5 N -0.5151(4) 0.0404(3) 1.0862(3) 0.0355(11) Uani 1 1 d .
N6 N -1.1229(4) 0.0115(3) 1.1420(3) 0.0346(11) Uani 1 1 d .
N7 N 0.5245(4) 0.1268(3) 0.7367(3) 0.0296(11) Uani 1 1 d .
N8 N 0.4166(5) 0.0995(3) 0.7630(3) 0.0370(12) Uani 1 1 d .
N9 N 0.4244(5) 0.0213(3) 0.7672(3) 0.0313(10) Uani 1 1 d .
N10 N 0.5343(4) 0.0000(3) 0.7430(3) 0.0358(12) Uani 1 1 d .
N11 N 1.0851(4) 0.0743(3) 0.5031(3) 0.0318(11) Uani 1 1 d .
N12 N 1.6882(3) 0.0622(3) 0.4407(2) 0.0330(9) Uani 1 1 d .
N13 N 0.3373(4) -0.1215(3) 0.8779(3) 0.0365(11) Uani 1 1 d .
N14 N 0.3014(4) -0.1843(3) 0.8811(3) 0.0348(10) Uani 1 1 d .
N15 N 0.2652(4) -0.2471(3) 0.8931(3) 0.0396(11) Uani 1 1 d .
N16 N 0.2154(4) -0.0852(3) 0.6706(3) 0.0335(10) Uani 1 1 d .
N17 N 0.2041(4) -0.1503(3) 0.6523(3) 0.0382(12) Uani 1 1 d .
N18 N 0.1936(4) -0.2127(3) 0.6246(3) 0.0401(11) Uani 1 1 d .
N19 N 0.3245(5) 0.2113(3) 0.9067(3) 0.0465(13) Uani 1 1 d .
N20 N 0.3962(4) 0.2575(3) 0.9344(3) 0.0348(10) Uani 1 1 d .
N21 N 0.4768(4) 0.2999(3) 0.9672(3) 0.0365(11) Uani 1 1 d .
N22 N 0.2423(4) 0.2219(3) 0.6957(3) 0.0390(12) Uani 1 1 d .
N23 N 0.2122(3) 0.2850(3) 0.6945(2) 0.0254(9) Uani 1 1 d .
N24 N 0.1880(4) 0.3532(3) 0.6922(3) 0.0430(12) Uani 1 1 d .
O1 O -0.7424(3) 0.1478(2) 1.0529(2) 0.0319(8) Uani 1 1 d .
H1A H -0.8016 0.1699 1.0205 0.038 Uiso 1 1 d R
O2 O 1.3012(3) 0.1865(2) 0.5366(2) 0.0312(8) Uani 1 1 d .
H2A H 1.3607 0.2094 0.5680 0.037 Uiso 1 1 d R
O3 O 0.6138(8) 0.8216(5) 0.7741(5) 0.036(3) Uani 0.410(9) 1 d P
H3C H 0.6884 0.8401 0.7724 0.044 Uiso 0.410(9) 1 d PR
H3A H 0.5637 0.8404 0.7335 0.044 Uiso 0.410(9) 1 d PR
O4 O 0.9105(11) 0.7993(9) 0.7556(7) 0.046(4) Uani 0.309(9) 1 d P
H4A H 0.9448 0.8432 0.7506 0.070 Uiso 0.309(9) 1 d PR
H4B H 0.9484 0.7765 0.7985 0.070 Uiso 0.309(9) 1 d PR
O5 O 0.7194(14) 0.7216(9) 0.7560(10) 0.052(5) Uani 0.281(10) 1 d P
H5A H 0.7867 0.7087 0.7353 0.077 Uiso 0.281(10) 1 d PR
H5C H 0.7404 0.7434 0.8031 0.077 Uiso 0.281(10) 1 d PR
Zn1 Zn 0.28104(5) -0.05412(4) 0.78328(4) 0.03310(16) Uani 1 1 d .
Zn2 Zn 0.27994(5) 0.17075(3) 0.79675(3) 0.03125(16) Uani 1 1 d .

loop_
_atom_site_aniso_label
_atom_site_aniso_U_11
_atom_site_aniso_U_22
_atom_site_aniso_U_33
_atom_site_aniso_U_23
_atom_site_aniso_U_13
_atom_site_aniso_U_12
C1 0.030(2) 0.046(4) 0.030(2) 0.006(3) 0.0098(19) -0.004(3)
C2 0.030(2) 0.049(4) 0.035(3) -0.001(3) 0.008(2) -0.008(3)
C3 0.031(3) 0.037(3) 0.034(3) -0.005(2) 0.013(2) -0.003(2)
C4 0.041(3) 0.037(3) 0.040(3) 0.003(3) 0.013(2) 0.004(3)
C5 0.033(2) 0.038(4) 0.025(2) 0.000(2) 0.0034(19) 0.002(2)
C6 0.034(3) 0.037(3) 0.036(3) 0.002(3) 0.013(2) -0.002(2)
C7 0.034(3) 0.044(4) 0.029(3) -0.003(2) 0.011(2) -0.004(2)
C8 0.041(3) 0.045(4) 0.033(3) 0.002(2) 0.007(2) 0.001(2)
C9 0.026(3) 0.036(3) 0.032(3) -0.009(2) 0.009(2) -0.008(2)
C10 0.031(3) 0.047(4) 0.029(3) -0.013(2) 0.011(2) -0.016(2)
C11 0.019(2) 0.037(4) 0.035(3) -0.006(2) 0.0059(18) 0.000(2)
C12 0.035(3) 0.027(3) 0.041(3) 0.020(2) 0.014(2) 0.008(2)
C13 0.032(3) 0.030(3) 0.031(2) 0.005(2) 0.0049(19) 0.003(2)
C14 0.029(2) 0.043(3) 0.040(3) 0.031(3) 0.012(2) 0.014(2)
C15 0.033(3) 0.034(3) 0.043(3) 0.021(3) 0.006(2) 0.010(2)
C16 0.037(2) 0.036(3) 0.031(3) 0.016(3) -0.001(2) -0.007(3)
C17 0.035(3) 0.049(4) 0.035(3) 0.007(3) 0.004(2) 0.001(2)
C18 0.028(2) 0.029(3) 0.032(2) 0.002(2) 0.0062(18) -0.007(2)
C19 0.029(2) 0.064(5) 0.030(3) 0.002(3) 0.0025(19) 0.012(3)
C20 0.031(3) 0.034(3) 0.038(3) 0.009(2) 0.003(2) 0.008(2)
C21 0.033(3) 0.030(3) 0.034(3) 0.004(2) 0.002(2) 0.012(2)
C22 0.030(2) 0.038(3) 0.037(3) 0.006(3) -0.0017(19) 0.000(2)
C23 0.040(3) 0.039(3) 0.029(3) 0.005(2) 0.017(2) -0.004(2)
C24 0.049(3) 0.035(3) 0.044(3) 0.013(3) 0.020(3) -0.015(3)
C25 0.026(2) 0.037(3) 0.036(3) 0.004(2) 0.015(2) -0.003(2)
C26 0.027(2) 0.042(3) 0.034(3) 0.007(2) 0.006(2) -0.010(2)
C27 0.030(2) 0.042(3) 0.029(2) 0.011(2) 0.0054(19) -0.005(2)
C28 0.031(2) 0.042(3) 0.033(3) -0.001(3) 0.0020(19) -0.002(3)
C29 0.036(2) 0.046(4) 0.036(3) 0.004(3) 0.002(2) -0.007(3)
C30 0.024(3) 0.050(4) 0.037(3) 0.003(3) 0.011(2) 0.001(2)
C31 0.034(3) 0.034(3) 0.035(3) 0.004(2) 0.022(2) -0.007(2)
C32 0.030(2) 0.038(4) 0.035(3) -0.011(3) 0.000(2) 0.000(2)
C33 0.032(3) 0.036(3) 0.033(3) -0.003(2) 0.010(2) -0.003(2)
C34 0.031(3) 0.037(3) 0.042(3) -0.002(3) 0.014(2) 0.002(2)
C35 0.027(2) 0.041(4) 0.029(2) -0.003(2) 0.0170(19) 0.007(2)
C36 0.032(3) 0.050(4) 0.039(3) 0.017(3) 0.005(2) 0.006(2)
C37 0.033(3) 0.035(3) 0.036(3) 0.015(2) 0.003(2) 0.019(2)
C38 0.030(2) 0.034(3) 0.033(2) 0.003(3) 0.0050(19) 0.001(2)
C39 0.028(3) 0.041(4) 0.044(3) -0.020(3) -0.004(2) -0.008(2)
C40 0.029(3) 0.044(3) 0.029(3) -0.015(2) -0.0006(19) -0.003(2)
C41 0.030(2) 0.031(3) 0.043(3) -0.013(2) 0.011(2) -0.009(2)
C42 0.035(3) 0.042(3) 0.035(3) -0.016(3) 0.010(2) -0.017(2)
C43 0.022(2) 0.034(3) 0.032(3) 0.004(2) 0.0069(19) 0.0016(18)
C44 0.026(2) 0.028(3) 0.031(2) -0.002(2) 0.0005(17) -0.008(2)
C45 0.023(2) 0.035(3) 0.040(3) 0.003(2) -0.003(2) 0.004(2)
C46 0.030(3) 0.041(3) 0.033(3) -0.009(2) 0.004(2) -0.013(2)
C47 0.033(3) 0.043(3) 0.032(3) 0.007(2) 0.014(2) -0.006(2)
C48 0.029(3) 0.028(3) 0.032(3) 0.005(2) 0.004(2) -0.001(2)
C49 0.033(3) 0.053(4) 0.035(3) -0.026(3) 0.005(2) -0.007(3)
C50 0.034(3) 0.033(3) 0.047(3) -0.020(3) 0.013(2) 0.000(2)
C51 0.036(3) 0.038(3) 0.036(3) -0.017(2) 0.017(2) 0.011(2)
C52 0.042(3) 0.035(3) 0.040(3) -0.015(2) 0.020(2) -0.008(2)
C53 0.024(2) 0.033(3) 0.035(2) -0.006(2) 0.0052(17) -0.003(2)
C54 0.027(3) 0.029(3) 0.040(3) -0.007(2) -0.001(2) -0.001(2)
N1 0.021(2) 0.049(3) 0.039(2) 0.010(2) 0.0154(19) 0.001(2)
N2 0.036(3) 0.029(3) 0.032(2) 0.004(2) 0.0048(19) -0.002(2)
N3 0.029(2) 0.040(3) 0.036(2) 0.000(2) 0.0153(19) -0.007(2)
N4 0.032(2) 0.041(3) 0.036(2) -0.002(2) 0.0114(19) 0.002(2)
N5 0.030(2) 0.040(3) 0.037(2) -0.002(2) 0.0097(17) -0.0033(18)
N6 0.026(2) 0.040(3) 0.040(2) 0.013(2) 0.0140(18) 0.0050(19)
N7 0.031(2) 0.032(3) 0.027(2) -0.0043(19) 0.0092(18) -0.0055(19)
N8 0.035(3) 0.045(3) 0.034(2) -0.002(2) 0.017(2) -0.010(2)
N9 0.038(3) 0.029(3) 0.027(2) 0.001(2) 0.0077(19) -0.002(2)
N10 0.024(2) 0.046(3) 0.038(2) 0.001(2) 0.0113(19) -0.002(2)
N11 0.0309(19) 0.033(3) 0.031(2) -0.0025(19) 0.0006(16) 0.0040(18)
N12 0.0257(17) 0.034(2) 0.039(2) -0.009(2) 0.0062(15) 0.004(2)
N13 0.038(2) 0.037(3) 0.033(2) 0.022(2) -0.0001(19) 0.001(2)
N14 0.033(2) 0.035(3) 0.036(2) 0.014(2) 0.0004(18) 0.013(2)
N15 0.033(2) 0.051(3) 0.036(2) 0.010(2) 0.0051(18) -0.013(2)
N16 0.026(2) 0.039(3) 0.034(2) 0.008(2) -0.0044(17) -0.0015(19)
N17 0.029(2) 0.044(3) 0.045(3) 0.023(3) 0.0180(19) 0.006(2)
N18 0.043(3) 0.036(3) 0.046(3) -0.018(2) 0.023(2) -0.019(2)
N19 0.055(3) 0.049(4) 0.039(3) 0.011(2) 0.018(2) 0.014(3)
N20 0.038(3) 0.035(3) 0.034(2) 0.003(2) 0.014(2) 0.009(2)
N21 0.033(2) 0.036(3) 0.035(2) -0.011(2) -0.0170(18) -0.013(2)
N22 0.039(3) 0.038(3) 0.041(3) -0.021(2) 0.009(2) -0.019(2)
N23 0.0200(19) 0.030(3) 0.025(2) 0.0007(18) -0.0032(15) 0.0071(17)
N24 0.039(3) 0.039(3) 0.055(3) 0.007(2) 0.024(2) 0.003(2)
O1 0.0285(17) 0.036(2) 0.0324(17) -0.0008(16) 0.0108(13) -0.0072(15)
O2 0.0281(17) 0.033(2) 0.0333(17) 0.0038(16) 0.0068(13) -0.0038(14)
O3 0.033(5) 0.037(6) 0.040(5) -0.021(4) 0.010(4) -0.011(4)
O4 0.039(7) 0.071(10) 0.035(7) 0.030(7) 0.026(5) 0.014(6)
O5 0.047(9) 0.040(9) 0.073(11) -0.007(8) 0.029(8) 0.001(7)
Zn1 0.0332(3) 0.0337(4) 0.0336(3) 0.0051(3) 0.0088(2) 0.0005(3)
Zn2 0.0326(3) 0.0337(4) 0.0288(3) 0.0010(3) 0.0093(2) -0.0007(3)

loop_
_atom_type_symbol
_atom_type_description
_atom_type_scat_dispersion_real
_atom_type_scat_dispersion_imag
_atom_type_scat_source
C C 0.0033 0.0016 'International Tables Vol C Tables 4.2.6.8 and 6.1.1.4'
H H 0.0000 0.0000 'International Tables Vol C Tables 4.2.6.8 and 6.1.1.4'
N N 0.0061 0.0033 'International Tables Vol C Tables 4.2.6.8 and 6.1.1.4'
O O 0.0106 0.0060 'International Tables Vol C Tables 4.2.6.8 and 6.1.1.4'
Zn Zn 0.2839 1.4301 'International Tables Vol C Tables 4.2.6.8 and 6.1.1.4'

loop_
_geom_angle_atom_site_label_1
_geom_angle_atom_site_label_2
_geom_angle_atom_site_label_3
_geom_angle
N1 C1 N4 113.4(4)
N1 C1 C2 124.2(6)
N4 C1 C2 122.3(6)
C7 C2 C3 120.1(5)
C7 C2 C1 120.7(6)
C3 C2 C1 119.0(6)
C2 C3 C4 119.9(5)
C2 C3 H3 120.1
C4 C3 H3 120.1
C3 C4 C5 119.6(6)
C3 C4 H4 120.2
C5 C4 H4 120.2
C6 C5 C4 119.6(5)
C6 C5 C8 121.1(5)
C4 C5 C8 119.1(5)
C5 C6 C7 120.5(6)
C5 C6 H6 119.8
C7 C6 H6 119.8
C2 C7 C6 120.1(6)
C2 C7 H7 119.9
C6 C7 H7 119.9
N5 C8 C5 114.9(4)
N5 C8 H8A 108.6
C5 C8 H8A 108.6
N5 C8 H8B 108.6
C5 C8 H8B 108.6
H8A C8 H8B 107.5
N5 C9 C10 109.0(4)
N5 C9 H9A 109.9
C10 C9 H9A 109.9
N5 C9 H9B 109.9
C10 C9 H9B 109.9
H9A C9 H9B 108.3
C9 C10 C11 108.9(4)
C9 C10 H10A 109.9
C11 C10 H10A 109.9
C9 C10 H10B 109.9
C11 C10 H10B 109.9
H10A C10 H10B 108.3
C13 C11 C16 109.3(4)
C13 C11 C10 107.3(4)
C16 C11 C10 107.6(4)
C13 C11 H11 110.8
C16 C11 H11 110.8
C10 C11 H11 110.8
N5 C12 C13 109.8(4)
N5 C12 H12A 109.7
C13 C12 H12A 109.7
N5 C12 H12B 109.7
C13 C12 H12B 109.7
H12A C12 H12B 108.2
C14 C13 C11 109.6(4)
C14 C13 C12 119.6(5)
C11 C13 C12 109.7(4)
C14 C13 H13 105.6
C11 C13 H13 105.6
C12 C13 H13 105.6
C15 C14 C13 123.6(5)
C15 C14 H14 118.2
C13 C14 H14 118.2
C14 C15 H15A 120.0
C14 C15 H15B 120.0
H15A C15 H15B 120.0
C17 C16 C11 110.9(4)
C17 C16 H16A 109.5
C11 C16 H16A 109.5
C17 C16 H16B 109.5
C11 C16 H16B 109.5
H16A C16 H16B 108.1
C16 C17 C18 112.7(5)
C16 C17 N5 107.1(4)
C18 C17 N5 114.2(4)
C16 C17 H17 107.6
C18 C17 H17 107.6
N5 C17 H17 107.6
O1 C18 C19 110.3(5)
O1 C18 C17 110.8(4)
C19 C18 C17 107.4(4)
O1 C18 H18 109.4
C19 C18 H18 109.4
C17 C18 H18 109.4
C20 C19 C27 118.2(5)
C20 C19 C18 119.8(6)
C27 C19 C18 121.9(5)
C21 C20 C19 118.4(6)
C21 C20 H20 120.8
C19 C20 H20 120.8
N6 C21 C20 124.8(5)
N6 C21 H21 117.6
C20 C21 H21 117.6
N6 C22 C23 118.1(5)
N6 C22 C27 121.9(5)
C23 C22 C27 120.0(5)
C22 C23 C24 121.7(5)
C22 C23 H23 119.1
C24 C23 H23 119.1
C23 C24 C25 118.8(5)
C23 C24 H24 120.6
C25 C24 H24 120.6
C26 C25 C24 119.2(5)
C26 C25 H25 120.4
C24 C25 H25 120.4
C25 C26 C27 122.6(5)
C25 C26 H26 118.7
C27 C26 H26 118.7
C22 C27 C19 118.5(5)
C22 C27 C26 117.3(5)
C19 C27 C26 124.0(5)
N10 C28 N7 111.2(4)
N10 C28 C29 126.0(7)
N7 C28 C29 122.7(6)
C34 C29 C30 119.0(5)
C34 C29 C28 120.4(7)
C30 C29 C28 120.5(6)
C29 C30 C31 120.7(6)
C29 C30 H30 119.7
C31 C30 H30 119.7
C30 C31 C32 119.2(6)
C30 C31 H31 120.4
C32 C31 H31 120.4
C33 C32 C31 120.0(5)
C33 C32 C35 120.2(5)
C31 C32 C35 119.7(5)
C32 C33 C34 119.8(5)
C32 C33 H33 120.1
C34 C33 H33 120.1
C29 C34 C33 121.3(6)
C29 C34 H34 119.3
C33 C34 H34 119.3
C32 C35 N11 117.0(4)
C32 C35 H35A 108.1
N11 C35 H35A 108.1
C32 C35 H35B 108.1
N11 C35 H35B 108.1
H35A C35 H35B 107.3
N11 C36 C37 108.7(5)
N11 C36 H36A 109.9
C37 C36 H36A 109.9
N11 C36 H36B 109.9
C37 C36 H36B 109.9
H36A C36 H36B 108.3
C38 C37 C36 108.5(4)
C38 C37 H37A 110.0
C36 C37 H37A 110.0
C38 C37 H37B 110.0
C36 C37 H37B 110.0
H37A C37 H37B 108.4
C39 C38 C37 108.4(4)
C39 C38 C43 111.5(4)
C37 C38 C43 106.9(5)
C39 C38 H38 110.0
C37 C38 H38 110.0
C43 C38 H38 110.0
C41 C39 C38 112.7(5)
C41 C39 C40 116.4(5)
C38 C39 C40 109.3(5)
C41 C39 H39 105.9
C38 C39 H39 105.9
C40 C39 H39 105.9
C39 C40 N11 107.2(4)
C39 C40 H40A 110.3
N11 C40 H40A 110.3
C39 C40 H40B 110.3
N11 C40 H40B 110.3
H40A C40 H40B 108.5
C42 C41 C39 129.8(5)
C42 C41 H41 115.1
C39 C41 H41 115.1
C41 C42 H42A 120.0
C41 C42 H42B 120.0
H42A C42 H42B 120.0
C44 C43 C38 106.0(4)
C44 C43 H43A 110.5
C38 C43 H43A 110.5
C44 C43 H43B 110.5
C38 C43 H43B 110.5
H43A C43 H43B 108.7
N11 C44 C43 108.8(4)
N11 C44 C45 115.2(4)
C43 C44 C45 111.0(4)
N11 C44 H44 107.2
C43 C44 H44 107.2
C45 C44 H44 107.2
O2 C45 C44 111.3(4)
O2 C45 C46 112.8(4)
C44 C45 C46 107.6(4)
O2 C45 H45 108.3
C44 C45 H45 108.3
C46 C45 H45 108.3
C47 C46 C54 118.3(5)
C47 C46 C45 118.3(5)
C54 C46 C45 123.4(5)
C48 C47 C46 119.9(6)
C48 C47 H47 120.0
C46 C47 H47 120.0
N12 C48 C47 124.0(5)
N12 C48 H48 118.0
C47 C48 H48 118.0
N12 C49 C54 124.7(6)
N12 C49 C50 117.6(5)
C54 C49 C50 117.5(6)
C51 C50 C49 119.7(5)
C51 C50 H50 120.1
C49 C50 H50 120.1
C50 C51 C52 122.5(5)
C50 C51 H51 118.8
C52 C51 H51 118.8
C53 C52 C51 119.7(5)
C53 C52 H52 120.2
C51 C52 H52 120.2
C52 C53 C54 120.8(4)
C52 C53 H53 119.6
C54 C53 H53 119.6
C46 C54 C53 124.3(5)
C46 C54 C49 116.1(5)
C53 C54 C49 119.6(5)
C1 N1 N2 105.1(5)
N3 N2 N1 108.5(5)
N3 N2 Zn1 130.7(4)
N1 N2 Zn1 120.7(4)
N2 N3 N4 111.1(5)
N2 N3 Zn2 128.4(4)
N4 N3 Zn2 120.3(4)
N3 N4 C1 101.8(5)
C8 N5 C9 111.5(4)
C8 N5 C12 110.4(4)
C9 N5 C12 110.2(4)
C8 N5 C17 108.8(4)
C9 N5 C17 111.1(4)
C12 N5 C17 104.5(4)
C21 N6 C22 118.0(4)
N8 N7 C28 104.4(5)
N7 N8 N9 108.6(5)
N7 N8 Zn2 121.7(4)
N9 N8 Zn2 129.6(4)
N10 N9 N8 108.3(5)
N10 N9 Zn1 123.2(4)
N8 N9 Zn1 127.3(4)
C28 N10 N9 107.4(5)
C36 N11 C35 109.6(4)
C36 N11 C44 111.7(4)
C35 N11 C44 111.6(3)
C36 N11 C40 107.3(4)
C35 N11 C40 109.3(4)
C44 N11 C40 107.1(4)
C48 N12 C49 116.8(4)
N14 N13 Zn1 122.1(4)
N13 N14 N15 173.1(6)
N17 N16 Zn1 121.1(4)
N16 N17 N18 172.0(6)
N20 N19 Zn2 133.5(4)
N19 N20 N21 173.8(6)
N23 N22 Zn2 120.2(4)
N22 N23 N24 175.8(5)
C18 O1 H1A 109.1
C45 O2 H2A 109.0
H3C O3 H3A 108.3
H4A O4 H4B 109.5
H5A O5 H5C 109.5
N16 Zn1 N13 127.1(2)
N16 Zn1 N2 104.41(19)
N13 Zn1 N2 108.14(19)
N16 Zn1 N9 103.85(18)
N13 Zn1 N9 109.2(2)
N2 Zn1 N9 101.2(2)
N22 Zn2 N19 129.8(2)
N22 Zn2 N8 97.7(2)
N19 Zn2 N8 112.2(2)
N22 Zn2 N3 113.9(2)
N19 Zn2 N3 99.0(2)
N8 Zn2 N3 101.5(2)

loop_
_geom_bond_atom_site_label_1
_geom_bond_atom_site_label_2
_geom_bond_distance
C1 N1 1.305(8)
C1 N4 1.357(8)
C1 C2 1.490(6)
C2 C7 1.364(9)
C2 C3 1.402(9)
C3 C4 1.409(7)
C3 H3 0.9300
C4 C5 1.413(8)
C4 H4 0.9300
C5 C6 1.368(8)
C5 C8 1.526(7)
C6 C7 1.428(7)
C6 H6 0.9300
C7 H7 0.9300
C8 N5 1.504(7)
C8 H8A 0.9700
C8 H8B 0.9700
C9 N5 1.517(7)
C9 C10 1.551(7)
C9 H9A 0.9700
C9 H9B 0.9700
C10 C11 1.553(7)
C10 H10A 0.9700
C10 H10B 0.9700
C11 C13 1.507(7)
C11 C16 1.535(6)
C11 H11 0.9800
C12 N5 1.524(7)
C12 C13 1.542(7)
C12 H12A 0.9700
C12 H12B 0.9700
C13 C14 1.492(7)
C13 H13 0.9800
C14 C15 1.367(8)
C14 H14 0.9300
C15 H15A 0.9300
C15 H15B 0.9300
C16 C17 1.511(8)
C16 H16A 0.9700
C16 H16B 0.9700
C17 C18 1.559(7)
C17 N5 1.567(7)
C17 H17 0.9800
C18 O1 1.361(6)
C18 C19 1.543(7)
C18 H18 0.9800
C19 C20 1.399(8)
C19 C27 1.437(9)
C20 C21 1.399(8)
C20 H20 0.9300
C21 N6 1.349(7)
C21 H21 0.9300
C22 N6 1.356(7)
C22 C23 1.391(8)
C22 C27 1.431(7)
C23 C24 1.407(8)
C23 H23 0.9300
C24 C25 1.449(6)
C24 H24 0.9300
C25 C26 1.363(7)
C25 H25 0.9300
C26 C27 1.442(8)
C26 H26 0.9300
C28 N10 1.309(8)
C28 N7 1.357(8)
C28 C29 1.463(7)
C29 C34 1.365(9)
C29 C30 1.394(10)
C30 C31 1.398(7)
C30 H30 0.9300
C31 C32 1.398(8)
C31 H31 0.9300
C32 C33 1.377(8)
C32 C35 1.516(6)
C33 C34 1.397(7)
C33 H33 0.9300
C34 H34 0.9300
C35 N11 1.522(6)
C35 H35A 0.9700
C35 H35B 0.9700
C36 N11 1.519(7)
C36 C37 1.544(8)
C36 H36A 0.9700
C36 H36B 0.9700
C37 C38 1.541(8)
C37 H37A 0.9700
C37 H37B 0.9700
C38 C39 1.502(9)
C38 C43 1.565(6)
C38 H38 0.9800
C39 C41 1.488(8)
C39 C40 1.556(8)
C39 H39 0.9800
C40 N11 1.564(7)
C40 H40A 0.9700
C40 H40B 0.9700
C41 C42 1.355(8)
C41 H41 0.9300
C42 H42A 0.9300
C42 H42B 0.9300
C43 C44 1.541(7)
C43 H43A 0.9700
C43 H43B 0.9700
C44 N11 1.522(6)
C44 C45 1.544(7)
C44 H44 0.9800
C45 O2 1.375(6)
C45 C46 1.544(7)
C45 H45 0.9800
C46 C47 1.392(7)
C46 C54 1.410(8)
C47 C48 1.389(7)
C47 H47 0.9300
C48 N12 1.317(7)
C48 H48 0.9300
C49 N12 1.342(8)
C49 C54 1.434(7)
C49 C50 1.454(8)
C50 C51 1.370(8)
C50 H50 0.9300
C51 C52 1.387(7)
C51 H51 0.9300
C52 C53 1.384(8)
C52 H52 0.9300
C53 C54 1.423(8)
C53 H53 0.9300
N1 N2 1.341(6)
N2 N3 1.313(6)
N2 Zn1 2.028(5)
N3 N4 1.349(6)
N3 Zn2 2.038(5)
N7 N8 1.345(6)
N8 N9 1.357(6)
N8 Zn2 2.019(5)
N9 N10 1.316(6)
N9 Zn1 2.034(5)
N13 N14 1.154(7)
N13 Zn1 1.950(4)
N14 N15 1.177(7)
N16 N17 1.167(7)
N16 Zn1 1.935(5)
N17 N18 1.169(7)
N19 N20 1.148(7)
N19 Zn2 1.907(6)
N20 N21 1.191(6)
N22 N23 1.136(7)
N22 Zn2 1.851(5)
N23 N24 1.208(6)
O1 H1A 0.8500
O2 H2A 0.8501
O3 H3C 0.8499
O3 H3A 0.8500
O4 H4A 0.8500
O4 H4B 0.8500
O5 H5A 0.8500
O5 H5C 0.8501

loop_
_geom_hbond_atom_site_label_D
_geom_hbond_atom_site_label_H
_geom_hbond_atom_site_label_A
_geom_hbond_distance_DH
_geom_hbond_distance_HA
_geom_hbond_distance_DA
_geom_hbond_angle_DHA
O3 H3C O4 0.85 2.48 3.190(14) 141.2
